data_7208521
loop_
_publ_author_name
'Aaker\"oy, Christer B.'
'Chopade, Prashant D.'
'Ganser, Claudia'
'Rajbanshi, Arbin'
'Desper, John'

_publ_section_title
;
 Exploring the structural landscape of 2-aminopyrazines via
 co-crystallizations
;
_journal_issue 18
_journal_name_full CrystEngComm
_journal_page_first 5845
_journal_paper_doi 10.1039/c2ce25516b
_journal_volume 14
_journal_year 2012
_chemical_formula_moiety
;
(C4 H3 N3 Br2) (C7 H6 O4)
;
_chemical_formula_sum 'C11 H9 Br2 N3 O4'
_chemical_formula_weight 407.03
_chemical_name_systematic
;
P13 2,6-Br2-3-NH2-pyrazine, 2,5-(HO)2-PhCOOH
;
_space_group_IT_number 2
_symmetry_cell_setting triclinic
_symmetry_space_group_name_Hall '-P 1'
_symmetry_space_group_name_H-M 'P -1'
_atom_sites_solution_hydrogens geom
_atom_sites_solution_primary direct
_atom_sites_solution_secondary difmap
_audit_creation_method SHELXL-97
_cell_angle_alpha 87.951(3)
_cell_angle_beta 86.435(3)
_cell_angle_gamma 72.915(4)
_cell_formula_units_Z 2
_cell_length_a 6.8754(7)
_cell_length_b 7.1197(7)
_cell_length_c 13.8665(14)
_cell_measurement_reflns_used 3146
_cell_measurement_temperature 120(2)
_cell_measurement_theta_max 31.48
_cell_measurement_theta_min 2.94
_cell_volume 647.46(11)
_computing_cell_refinement 'Bruker SAINT'
_computing_data_collection 'Bruker APEX2'
_computing_data_reduction 'Bruker SAINT'
_computing_molecular_graphics 'Bruker SHELXTL'
_computing_publication_material 'Bruker SHELXTL'
_computing_structure_refinement 'SHELXL-97 (Sheldrick, 1997)'
_computing_structure_solution 'SHELXS-97 (Sheldrick, 1990)'
_diffrn_ambient_temperature 120(2)
_diffrn_measured_fraction_theta_full 0.979
_diffrn_measured_fraction_theta_max 0.928
_diffrn_measurement_device_type 'Bruker APEX-II CCD'
_diffrn_measurement_method '\w scans'
_diffrn_radiation_monochromator graphite
_diffrn_radiation_source 'fine-focus sealed tube'
_diffrn_radiation_type MoK\a
_diffrn_radiation_wavelength 0.71073
_diffrn_reflns_av_R_equivalents 0.0000
_diffrn_reflns_av_sigmaI/netI 0.0481
_diffrn_reflns_limit_h_max 10
_diffrn_reflns_limit_h_min -10
_diffrn_reflns_limit_k_max 10
_diffrn_reflns_limit_k_min -10
_diffrn_reflns_limit_l_max 20
_diffrn_reflns_limit_l_min 0
_diffrn_reflns_number 6835
_diffrn_reflns_theta_full 27.50
_diffrn_reflns_theta_max 31.71
_diffrn_reflns_theta_min 2.94
_diffrn_standards_number 0
_exptl_absorpt_coefficient_mu 6.277
_exptl_absorpt_correction_T_max 0.6336
_exptl_absorpt_correction_T_min 0.1880
_exptl_absorpt_correction_type multi-scan
_exptl_absorpt_process_details TWINABS
_exptl_crystal_colour orange
_exptl_crystal_density_diffrn 2.088
_exptl_crystal_density_method 'not measured'
_exptl_crystal_description plate
_exptl_crystal_F_000 396
_exptl_crystal_size_max 0.40
_exptl_crystal_size_mid 0.14
_exptl_crystal_size_min 0.08
_refine_diff_density_max 1.123
_refine_diff_density_min -1.147
_refine_diff_density_rms 0.179
_refine_ls_extinction_method none
_refine_ls_goodness_of_fit_ref 1.038
_refine_ls_hydrogen_treatment mixed
_refine_ls_matrix_type full
_refine_ls_number_parameters 188
_refine_ls_number_reflns 6835
_refine_ls_number_restraints 0
_refine_ls_restrained_S_all 1.038
_refine_ls_R_factor_all 0.0602
_refine_ls_R_factor_gt 0.0429
_refine_ls_shift/su_max 0.001
_refine_ls_shift/su_mean 0.000
_refine_ls_structure_factor_coef Fsqd
_refine_ls_weighting_details 'calc w=1/[\s^2^(Fo^2^)+(0.0850P)^2^+0.0250P] where P=(Fo^2^+2Fc^2^)/3'
_refine_ls_weighting_scheme calc
_refine_ls_wR_factor_gt 0.1163
_refine_ls_wR_factor_ref 0.1280
_reflns_number_gt 5403
_reflns_number_total 6835
_reflns_threshold_expression >2sigma(I)
_cod_data_source_file c2ce25516b.txt
_cod_data_source_block B3.A7
_cod_depositor_comments
;
The following automatic conversions were performed:

'_symmetry_cell_setting' value 'Triclinic' changed to 'triclinic'
according to /home/saulius/struct/CIF-dictionaries/cif_core.dic
dictionary named 'cif_core.dic' version 2.4.1 from 2010-06-29.

Automatic conversion script
Id: cif_fix_values 1891 2012-01-12 08:04:46Z andrius 
;
_cod_original_sg_symbol_H-M P-1
_cod_database_code 7208521

loop_
_symmetry_equiv_pos_as_xyz
'x, y, z'
'-x, -y, -z'

loop_
_atom_site_label
_atom_site_type_symbol
_atom_site_fract_x
_atom_site_fract_y
_atom_site_fract_z
_atom_site_U_iso_or_equiv
_atom_site_adp_type
_atom_site_occupancy
_atom_site_symmetry_multiplicity
_atom_site_calc_flag
_atom_site_refinement_flags
_atom_site_disorder_assembly
_atom_site_disorder_group
Br1 Br 0.20470(4) 1.36243(4) 0.075465(17) 0.02033(9) Uani 1 1 d . . .
Br2 Br 0.30359(4) 1.37412(4) 0.464582(18) 0.02262(9) Uani 1 1 d . . .
N11 N 0.2689(3) 1.3275(3) 0.26946(15) 0.0159(4) Uani 1 1 d . . .
C12 C 0.2961(4) 1.2245(4) 0.19127(17) 0.0146(5) Uani 1 1 d . . .
C13 C 0.3897(4) 1.0187(4) 0.18829(17) 0.0153(5) Uani 1 1 d . . .
N13 N 0.4175(4) 0.9146(3) 0.10779(16) 0.0188(5) Uani 1 1 d . . .
H13A H 0.4798 0.7876 0.1095 0.023 Uiso 1 1 calc R . .
H13B H 0.3736 0.9731 0.0530 0.023 Uiso 1 1 calc R . .
N14 N 0.4582(3) 0.9261(3) 0.27104(15) 0.0164(4) Uani 1 1 d . . .
C15 C 0.4330(4) 1.0300(4) 0.35143(17) 0.0163(5) Uani 1 1 d . . .
H15 H 0.4820 0.9659 0.4102 0.020 Uiso 1 1 calc R . .
C16 C 0.3371(4) 1.2289(4) 0.35028(18) 0.0158(5) Uani 1 1 d . . .
C21 C 0.7997(4) 0.2256(4) 0.23489(18) 0.0152(5) Uani 1 1 d . . .
C27 C 0.6948(4) 0.4357(4) 0.22160(17) 0.0160(5) Uani 1 1 d . . .
O27 O 0.6657(3) 0.5433(3) 0.29796(13) 0.0199(4) Uani 1 1 d . . .
H27 H 0.607(5) 0.655(6) 0.286(2) 0.024 Uiso 1 1 d . . .
O28 O 0.6349(3) 0.5061(3) 0.14225(13) 0.0225(4) Uani 1 1 d . . .
C22 C 0.8312(4) 0.1003(4) 0.15603(19) 0.0171(5) Uani 1 1 d . . .
O22 O 0.7664(3) 0.1637(3) 0.06683(14) 0.0225(4) Uani 1 1 d . . .
H22 H 0.708(5) 0.276(6) 0.071(3) 0.027 Uiso 1 1 d . . .
C23 C 0.9317(4) -0.0993(4) 0.1680(2) 0.0228(6) Uani 1 1 d . . .
H23 H 0.9525 -0.1848 0.1148 0.027 Uiso 1 1 calc R A .
C24 C 1.0008(4) -0.1725(5) 0.2567(2) 0.0248(6) Uani 1 1 d . A .
H24 H 1.0689 -0.3086 0.2646 0.030 Uiso 1 1 calc R . .
C25 C 0.9713(4) -0.0479(4) 0.3350(2) 0.0223(6) Uani 1 1 d . . .
O25 O 1.0464(3) -0.1240(3) 0.42215(15) 0.0291(5) Uani 1 1 d . A 1
H25A H 0.9880 -0.0466 0.4664 0.035 Uiso 0.50 1 d PR A 1
H25B H 1.0216 -0.2316 0.4335 0.035 Uiso 0.50 1 d PR A 1
C26 C 0.8720(4) 0.1482(4) 0.32485(19) 0.0186(5) Uani 1 1 d . A 1
H26 H 0.8519 0.2321 0.3786 0.022 Uiso 1 1 calc R A 1

loop_
_atom_site_aniso_label
_atom_site_aniso_U_11
_atom_site_aniso_U_22
_atom_site_aniso_U_33
_atom_site_aniso_U_23
_atom_site_aniso_U_13
_atom_site_aniso_U_12
Br1 0.02339(15) 0.01938(16) 0.01533(13) 0.00354(10) -0.00622(10) -0.00113(11)
Br2 0.03237(17) 0.01759(16) 0.01549(13) -0.00331(10) -0.00486(11) -0.00249(12)
N11 0.0146(10) 0.0159(11) 0.0162(10) -0.0010(9) -0.0025(8) -0.0025(9)
C12 0.0143(11) 0.0145(12) 0.0140(11) 0.0032(9) -0.0024(9) -0.0025(10)
C13 0.0164(12) 0.0164(13) 0.0134(11) -0.0003(10) -0.0027(9) -0.0046(10)
N13 0.0258(12) 0.0148(11) 0.0123(9) 0.0001(9) -0.0044(8) 0.0001(9)
N14 0.0185(10) 0.0150(11) 0.0143(10) 0.0002(8) -0.0027(8) -0.0023(9)
C15 0.0189(12) 0.0170(13) 0.0131(11) 0.0016(10) -0.0043(9) -0.0053(10)
C16 0.0162(11) 0.0169(13) 0.0146(11) -0.0019(9) -0.0023(9) -0.0049(10)
C21 0.0146(11) 0.0163(13) 0.0149(11) 0.0003(10) -0.0009(9) -0.0048(10)
C27 0.0178(12) 0.0162(13) 0.0146(11) -0.0003(10) -0.0029(9) -0.0054(10)
O27 0.0312(11) 0.0111(9) 0.0152(8) -0.0019(7) -0.0039(7) -0.0022(8)
O28 0.0301(11) 0.0181(10) 0.0175(9) 0.0012(8) -0.0073(8) -0.0034(9)
C22 0.0159(12) 0.0173(13) 0.0183(12) -0.0006(10) -0.0034(9) -0.0049(10)
O22 0.0283(11) 0.0193(10) 0.0182(9) -0.0025(8) -0.0082(8) -0.0025(9)
C23 0.0213(13) 0.0202(15) 0.0273(14) -0.0040(12) -0.0015(11) -0.0063(11)
C24 0.0185(13) 0.0158(14) 0.0374(16) 0.0048(12) -0.0011(11) -0.0017(11)
C25 0.0180(12) 0.0227(15) 0.0248(13) 0.0078(11) -0.0034(10) -0.0045(11)
O25 0.0363(12) 0.0221(11) 0.0244(10) 0.0090(9) -0.0065(9) -0.0018(9)
C26 0.0201(12) 0.0188(14) 0.0172(12) 0.0027(10) -0.0025(10) -0.0063(11)

loop_
_atom_type_symbol
_atom_type_description
_atom_type_scat_dispersion_real
_atom_type_scat_dispersion_imag
_atom_type_scat_source
C C 0.0033 0.0016 'International Tables Vol C Tables 4.2.6.8 and 6.1.1.4'
H H 0.0000 0.0000 'International Tables Vol C Tables 4.2.6.8 and 6.1.1.4'
N N 0.0061 0.0033 'International Tables Vol C Tables 4.2.6.8 and 6.1.1.4'
O O 0.0106 0.0060 'International Tables Vol C Tables 4.2.6.8 and 6.1.1.4'
Br Br -0.2901 2.4595 'International Tables Vol C Tables 4.2.6.8 and 6.1.1.4'

loop_
_geom_angle_atom_site_label_1
_geom_angle_atom_site_label_2
_geom_angle_atom_site_label_3
_geom_angle
C12 N11 C16 116.4(2)
N11 C12 C13 124.0(2)
N11 C12 Br1 117.0(2)
C13 C12 Br1 118.96(18)
N13 C13 N14 118.9(2)
N13 C13 C12 123.6(2)
N14 C13 C12 117.5(2)
C13 N13 H13A 120.0
C13 N13 H13B 120.0
H13A N13 H13B 120.0
C15 N14 C13 119.0(2)
N14 C15 C16 120.8(2)
N14 C15 H15 119.6
C16 C15 H15 119.6
N11 C16 C15 122.2(2)
N11 C16 Br2 117.5(2)
C15 C16 Br2 120.29(19)
C22 C21 C26 119.4(3)
C22 C21 C27 119.4(2)
C26 C21 C27 121.2(2)
O28 C27 O27 121.8(3)
O28 C27 C21 121.7(2)
O27 C27 C21 116.5(2)
C27 O27 H27 111(2)
O22 C22 C23 117.3(2)
O22 C22 C21 122.9(3)
C23 C22 C21 119.7(2)
C22 O22 H22 107(3)
C24 C23 C22 120.1(3)
C24 C23 H23 120.0
C22 C23 H23 120.0
C23 C24 C25 120.3(3)
C23 C24 H24 119.8
C25 C24 H24 119.8
C26 C25 O25 120.5(3)
C26 C25 C24 120.4(3)
O25 C25 C24 119.1(3)
C25 O25 H25A 109.5
C25 O25 H25B 109.5
H25A O25 H25B 108.1
C25 C26 C21 120.1(2)
C25 C26 H26 120.0
C21 C26 H26 120.0

loop_
_geom_bond_atom_site_label_1
_geom_bond_atom_site_label_2
_geom_bond_distance
Br1 C12 1.894(3)
Br2 C16 1.888(2)
N11 C12 1.303(3)
N11 C16 1.336(3)
C12 C13 1.418(4)
C13 N13 1.334(3)
C13 N14 1.343(3)
N13 H13A 0.8800
N13 H13B 0.8800
N14 C15 1.334(3)
C15 C16 1.375(4)
C15 H15 0.9500
C21 C22 1.402(4)
C21 C26 1.405(4)
C21 C27 1.468(4)
C27 O28 1.236(3)
C27 O27 1.300(3)
O27 H27 0.80(4)
C22 O22 1.357(3)
C22 C23 1.394(4)
O22 H22 0.78(4)
C23 C24 1.375(4)
C23 H23 0.9500
C24 C25 1.395(4)
C24 H24 0.9500
C25 C26 1.369(4)
C25 O25 1.373(4)
O25 H25A 0.8400
O25 H25B 0.8400
C26 H26 0.9500

loop_
_geom_hbond_atom_site_label_D
_geom_hbond_atom_site_label_H
_geom_hbond_atom_site_label_A
_geom_hbond_distance_DH
_geom_hbond_distance_HA
_geom_hbond_distance_DA
_geom_hbond_angle_DHA
_geom_hbond_site_symmetry_A
O27 H27 N14 0.80(4) 1.91(4) 2.704(3) 174(4) .
N13 H13A O28 0.88 2.02 2.891(3) 167.9 .
N13 H13B O22 0.88 2.35 2.944(3) 125.4 2_665
O22 H22 O28 0.78(4) 1.87(4) 2.574(3) 149(4) .
O25 H25A O25 0.84 1.96 2.762(4) 159.5 2_756

loop_
_geom_torsion_atom_site_label_1
_geom_torsion_atom_site_label_2
_geom_torsion_atom_site_label_3
_geom_torsion_atom_site_label_4
_geom_torsion
C16 N11 C12 C13 0.7(4)
C16 N11 C12 Br1 -178.91(18)
N11 C12 C13 N13 -179.7(2)
Br1 C12 C13 N13 -0.1(3)
N11 C12 C13 N14 -1.5(4)
Br1 C12 C13 N14 178.09(18)
N13 C13 N14 C15 179.1(2)
C12 C13 N14 C15 0.9(4)
C13 N14 C15 C16 0.5(4)
C12 N11 C16 C15 0.7(4)
C12 N11 C16 Br2 179.16(18)
N14 C15 C16 N11 -1.4(4)
N14 C15 C16 Br2 -179.8(2)
C22 C21 C27 O28 -0.7(4)
C26 C21 C27 O28 178.3(3)
C22 C21 C27 O27 178.4(2)
C26 C21 C27 O27 -2.7(4)
C26 C21 C22 O22 -179.9(2)
C27 C21 C22 O22 -0.9(4)
C26 C21 C22 C23 0.7(4)
C27 C21 C22 C23 179.7(2)
O22 C22 C23 C24 -179.9(3)
C21 C22 C23 C24 -0.5(4)
C22 C23 C24 C25 -0.1(4)
C23 C24 C25 C26 0.5(4)
C23 C24 C25 O25 -178.4(3)
O25 C25 C26 C21 178.6(2)
C24 C25 C26 C21 -0.3(4)
C22 C21 C26 C25 -0.3(4)
C27 C21 C26 C25 -179.3(3)
